data_7229683
loop_
_publ_author_name
'Chen, Xin'
'Yao, Zhi-Yuan'
'Xue, Chen'
'Yang, Zhu-Xi'
'Liu, Jian-Lan'
'Ren, Xiao-Ming'

_publ_section_title
;
 Novel isomorphism of two hexagonal non-centrosymmetric hybrid crystals of
 M(en)3Ag2I4 (M = transition metal Mn2+ or main-group metal Mg2+; en =
 ethylenediamine)
;
_journal_issue 3
_journal_name_full CrystEngComm
_journal_page_first 356
_journal_paper_doi 10.1039/C7CE02005H
_journal_volume 20
_journal_year 2018
_chemical_formula_sum 'C6 H24 Ag2 I4 Mg N6'
_chemical_formula_weight 927.96
_space_group_crystal_system hexagonal
_space_group_IT_number 182
_space_group_name_Hall 'P 6c 2c'
_space_group_name_H-M_alt 'P 63 2 2'
_symmetry_space_group_name_Hall 'P 6c 2c'
_symmetry_space_group_name_H-M 'P 63 2 2'
_atom_sites_solution_hydrogens geom
_audit_creation_method SHELXL-2014/7
_audit_update_record
;
2017-12-07 deposited with the CCDC.
2017-12-08 downloaded from the CCDC.
;
_cell_angle_alpha 90
_cell_angle_beta 90
_cell_angle_gamma 120
_cell_formula_units_Z 2
_cell_length_a 9.0744(8)
_cell_length_b 9.0744(8)
_cell_length_c 14.453(2)
_cell_measurement_reflns_used 9948
_cell_measurement_temperature 273(2)
_cell_measurement_theta_max 27.4889
_cell_measurement_theta_min 2.9505
_cell_volume 1030.68(19)
_computing_cell_refinement 'Bruker SAINT'
_computing_data_collection 'Bruker APEX2'
_computing_data_reduction 'Bruker SAINT'
_computing_molecular_graphics 'Bruker SHELXTL'
_computing_publication_material 'Bruker SHELXTL'
_computing_structure_refinement 'SHELXL-2014/7 (Sheldrick, 2014)'
_computing_structure_solution 'SHELXS-97 (Sheldrick 2008)'
_diffrn_ambient_temperature 273(2)
_diffrn_measured_fraction_theta_full 0.993
_diffrn_measured_fraction_theta_max 0.994
_diffrn_measurement_device_type 'Bruker APEX-II CCD'
_diffrn_measurement_method '\f and \w scans'
_diffrn_radiation_type MoK\a
_diffrn_radiation_wavelength 0.71073
_diffrn_reflns_av_R_equivalents 0.0294
_diffrn_reflns_av_unetI/netI 0.0102
_diffrn_reflns_Laue_measured_fraction_full 0.993
_diffrn_reflns_Laue_measured_fraction_max 0.994
_diffrn_reflns_limit_h_max 11
_diffrn_reflns_limit_h_min -11
_diffrn_reflns_limit_k_max 11
_diffrn_reflns_limit_k_min -11
_diffrn_reflns_limit_l_max 18
_diffrn_reflns_limit_l_min -18
_diffrn_reflns_number 13992
_diffrn_reflns_point_group_measured_fraction_full 0.995
_diffrn_reflns_point_group_measured_fraction_max 0.996
_diffrn_reflns_theta_full 25.242
_diffrn_reflns_theta_max 27.488
_diffrn_reflns_theta_min 2.950
_exptl_absorpt_coefficient_mu 7.918
_exptl_absorpt_correction_T_max 0.468
_exptl_absorpt_correction_T_min 0.255
_exptl_absorpt_correction_type multi-scan
_exptl_absorpt_process_details sadabs
_exptl_crystal_colour 'reddish brown'
_exptl_crystal_density_diffrn 2.990
_exptl_crystal_description 'hexagonal prism'
_exptl_crystal_F_000 840
_exptl_crystal_size_max 0.200
_exptl_crystal_size_mid 0.100
_exptl_crystal_size_min 0.100
_refine_diff_density_max 0.874
_refine_diff_density_min -0.624
_refine_diff_density_rms 0.065
_refine_ls_abs_structure_details
;
 Refined as an inversion twin.
;
_refine_ls_abs_structure_Flack 0.04(8)
_refine_ls_extinction_coef 0.0362(9)
_refine_ls_extinction_expression Fc^*^=kFc[1+0.001xFc^2^\l^3^/sin(2\q)]^-1/4^
_refine_ls_extinction_method 'SHELXL-2014/7 (Sheldrick 2014'
_refine_ls_goodness_of_fit_ref 1.171
_refine_ls_hydrogen_treatment constr
_refine_ls_matrix_type full
_refine_ls_number_parameters 33
_refine_ls_number_reflns 800
_refine_ls_number_restraints 0
_refine_ls_restrained_S_all 1.171
_refine_ls_R_factor_all 0.0176
_refine_ls_R_factor_gt 0.0174
_refine_ls_shift/su_max 0.000
_refine_ls_shift/su_mean 0.000
_refine_ls_structure_factor_coef Fsqd
_refine_ls_weighting_details 'w=1/[\s^2^(Fo^2^)+2.2328P] where P=(Fo^2^+2Fc^2^)/3'
_refine_ls_weighting_scheme calc
_refine_ls_wR_factor_gt 0.0342
_refine_ls_wR_factor_ref 0.0343
_reflns_Friedel_coverage 0.518
_reflns_Friedel_fraction_full 1.000
_reflns_Friedel_fraction_max 1.000
_reflns_number_gt 789
_reflns_number_total 800
_reflns_threshold_expression 'I > 2\s(I)'
_cod_data_source_file c7ce02005h2.cif
_cod_data_source_block 1
_cod_depositor_comments 'Adding full bibliography for 7229682--7229683.cif.'
_cod_original_cell_volume 1030.7(2)
_cod_database_code 7229683
_shelx_shelxl_version_number 2014/7
_shelx_space_group_comment
;
The symmetry employed for this shelxl refinement is uniquely defined
by the following loop, which should always be used as a source of
symmetry information in preference to the above space-group names.
They are only intended as comments.
;
_shelx_estimated_absorpt_t_min 0.300
_shelx_estimated_absorpt_t_max 0.505

loop_
_space_group_symop_operation_xyz
'x, y, z'
'x-y, x, z+1/2'
'-y, x-y, z'
'-x, -y, z+1/2'
'-x+y, -x, z'
'y, -x+y, z+1/2'
'-y, -x, -z+1/2'
'x-y, -y, -z'
'x, x-y, -z+1/2'
'y, x, -z'
'-x+y, y, -z+1/2'
'-x, -x+y, -z'

loop_
_atom_site_label
_atom_site_type_symbol
_atom_site_fract_x
_atom_site_fract_y
_atom_site_fract_z
_atom_site_U_iso_or_equiv
_atom_site_adp_type
_atom_site_occupancy
_atom_site_site_symmetry_order
_atom_site_calc_flag
_atom_site_refinement_flags_posn
_atom_site_refinement_flags_adp
_atom_site_refinement_flags_occupancy
Mg1 Mg 0.0000 0.0000 0.2500 0.0224(6) Uani 1 6 d S T P
Ag1 Ag 0.6667 0.3333 0.05078(5) 0.0490(2) Uani 1 3 d S T P
I1 I 0.40370(5) 0.40370(5) 0.0000 0.03535(16) Uani 1 2 d S T P
I2 I 0.6667 0.3333 0.2500 0.02883(19) Uani 1 6 d S T P
C1 C 0.1141(6) 0.3711(6) 0.2238(3) 0.0311(10) Uani 1 1 d . . .
H1A H 0.0359 0.3780 0.2669 0.037 Uiso 1 1 calc R U .
H1B H 0.1593 0.4698 0.1836 0.037 Uiso 1 1 calc R U .
N1 N 0.0224(6) 0.2148(5) 0.1679(3) 0.0298(8) Uani 1 1 d . . .
H1C H 0.0791 0.2252 0.1158 0.036 Uiso 1 1 calc R U .
H1D H -0.0805 0.1968 0.1532 0.036 Uiso 1 1 calc R U .

loop_
_atom_site_aniso_label
_atom_site_aniso_U_11
_atom_site_aniso_U_22
_atom_site_aniso_U_33
_atom_site_aniso_U_23
_atom_site_aniso_U_13
_atom_site_aniso_U_12
Mg1 0.0188(8) 0.0188(8) 0.0297(14) 0.000 0.000 0.0094(4)
Ag1 0.0470(3) 0.0470(3) 0.0531(4) 0.000 0.000 0.02348(14)
I1 0.0391(2) 0.0391(2) 0.0352(2) 0.00209(12) -0.00209(12) 0.02502(19)
I2 0.0292(2) 0.0292(2) 0.0281(3) 0.000 0.000 0.01459(12)
C1 0.033(2) 0.021(2) 0.043(3) 0.0021(18) 0.001(2) 0.0168(19)
N1 0.025(2) 0.0256(19) 0.0380(19) 0.0022(15) -0.0039(17) 0.0115(18)

loop_
_atom_type_symbol
_atom_type_description
_atom_type_scat_dispersion_real
_atom_type_scat_dispersion_imag
_atom_type_scat_source
C C 0.0033 0.0016 'International Tables Vol C Tables 4.2.6.8 and 6.1.1.4'
H H 0.0000 0.0000 'International Tables Vol C Tables 4.2.6.8 and 6.1.1.4'
Ag Ag -0.8971 1.1015 'International Tables Vol C Tables 4.2.6.8 and 6.1.1.4'
I I -0.4742 1.8119 'International Tables Vol C Tables 4.2.6.8 and 6.1.1.4'
Mg Mg 0.0486 0.0363 'International Tables Vol C Tables 4.2.6.8 and 6.1.1.4'
N N 0.0061 0.0033 'International Tables Vol C Tables 4.2.6.8 and 6.1.1.4'

loop_
_geom_angle_atom_site_label_1
_geom_angle_atom_site_label_2
_geom_angle_atom_site_label_3
_geom_angle
_geom_angle_site_symmetry_1
_geom_angle_site_symmetry_3
N1 Mg1 N1 93.72(14) 7 11
N1 Mg1 N1 79.9(2) 7 3
N1 Mg1 N1 170.8(2) 11 3
N1 Mg1 N1 170.8(2) 7 5
N1 Mg1 N1 93.3(2) 11 5
N1 Mg1 N1 93.72(14) 3 5
N1 Mg1 N1 93.72(14) 7 9
N1 Mg1 N1 93.72(14) 11 9
N1 Mg1 N1 93.3(2) 3 9
N1 Mg1 N1 79.9(2) 5 9
N1 Mg1 N1 93.3(2) 7 .
N1 Mg1 N1 79.9(2) 11 .
N1 Mg1 N1 93.72(14) 3 .
N1 Mg1 N1 93.72(14) 5 .
N1 Mg1 N1 170.8(2) 9 .
I1 Ag1 I1 113.644(12) 3_655 5_665
I1 Ag1 I1 113.643(12) 3_655 .
I1 Ag1 I1 113.644(12) 5_665 .
I1 Ag1 I2 104.883(15) 3_655 .
I1 Ag1 I2 104.883(15) 5_665 .
I1 Ag1 I2 104.883(15) . .
Ag1 I1 Ag1 144.383(17) 8_565 .
Ag1 I2 Ag1 180.0 . 7_665
N1 C1 C1 110.4(3) . 11
N1 C1 H1A 109.6 . .
C1 C1 H1A 109.6 11 .
N1 C1 H1B 109.6 . .
C1 C1 H1B 109.6 11 .
H1A C1 H1B 108.1 . .
C1 N1 Mg1 108.3(3) . .
C1 N1 H1C 110.0 . .
Mg1 N1 H1C 110.0 . .
C1 N1 H1D 110.0 . .
Mg1 N1 H1D 110.0 . .
H1C N1 H1D 108.4 . .

loop_
_geom_bond_atom_site_label_1
_geom_bond_atom_site_label_2
_geom_bond_distance
_geom_bond_site_symmetry_2
Mg1 N1 2.202(4) 7
Mg1 N1 2.202(4) 11
Mg1 N1 2.202(4) 3
Mg1 N1 2.202(4) 5
Mg1 N1 2.202(4) 9
Mg1 N1 2.202(4) .
Ag1 I1 2.8573(3) 3_655
Ag1 I1 2.8573(3) 5_665
Ag1 I1 2.8573(3) .
Ag1 I2 2.8795(9) .
I1 Ag1 2.8573(3) 8_565
I2 Ag1 2.8795(9) 7_665
C1 N1 1.475(6) .
C1 C1 1.502(9) 11
C1 H1A 0.9700 .
C1 H1B 0.9700 .
N1 H1C 0.8900 .
N1 H1D 0.8900 .

loop_
_geom_torsion_atom_site_label_1
_geom_torsion_atom_site_label_2
_geom_torsion_atom_site_label_3
_geom_torsion_atom_site_label_4
_geom_torsion
_geom_torsion_site_symmetry_1
C1 C1 N1 Mg1 39.8(5) 11
